data_7050506
loop_
_publ_author_name
'Audrey Moores'
'Christian Defieber'
'Nicolas M\'ezailles'
'Nicole Maigrot'
'Louis Ricard'
'Pascal Le Floch'

_publ_section_title
;
 Siloxa-bridged-cyclophanes featuring benzene, thiophene and pyridine
 units
;
_journal_issue 6
_journal_name_full 'New J. Chem.'
_journal_page_first 994
_journal_page_last 999
_journal_paper_doi 10.1039/b211045h
_journal_volume 27
_journal_year 2003
_chemical_formula_sum 'C24 H42 O3 Si6'
_chemical_formula_weight 547.12
_chemical_name_systematic
; 
? 
;
_space_group_IT_number 14
_symmetry_cell_setting monoclinic
_symmetry_space_group_name_Hall '-P 2ybc'
_symmetry_space_group_name_H-M 'P 1 21/c 1'
_atom_sites_solution_hydrogens geom
_atom_sites_solution_primary direct
_atom_sites_solution_secondary difmap
_audit_creation_method SHELXL-97
_cell_angle_alpha 90.00
_cell_angle_beta 114.0700(10)
_cell_angle_gamma 90.00
_cell_formula_units_Z 4
_cell_length_a 17.0411(3)
_cell_length_b 12.0953(2)
_cell_length_c 16.9900(2)
_cell_measurement_reflns_used 251
_cell_measurement_temperature 150.0(10)
_cell_measurement_theta_max 20.0
_cell_measurement_theta_min 3.0
_cell_volume 3197.43(9)
_computing_structure_refinement 'SHELXL-97 (Sheldrick, 1997)'
_computing_structure_solution 'SHELXS-97 (Sheldrick, 1990)'
_diffrn_ambient_temperature 150.0(10)
_diffrn_measured_fraction_theta_full 0.995
_diffrn_measured_fraction_theta_max 0.995
_diffrn_measurement_device_type KappaCCD
_diffrn_measurement_method 'phi and omega scans'
_diffrn_radiation_monochromator graphite
_diffrn_radiation_source 'fine-focus sealed tube'
_diffrn_radiation_type MoK\a
_diffrn_radiation_wavelength 0.71069
_diffrn_reflns_av_R_equivalents 0.0212
_diffrn_reflns_av_sigmaI/netI 0.0420
_diffrn_reflns_limit_h_max 23
_diffrn_reflns_limit_h_min -23
_diffrn_reflns_limit_k_max 14
_diffrn_reflns_limit_k_min -16
_diffrn_reflns_limit_l_max 23
_diffrn_reflns_limit_l_min -23
_diffrn_reflns_number 15394
_diffrn_reflns_theta_full 29.98
_diffrn_reflns_theta_max 29.98
_diffrn_reflns_theta_min 2.77
_exptl_absorpt_coefficient_mu 0.283
_exptl_absorpt_correction_T_max 0.9456
_exptl_absorpt_correction_T_min 0.9456
_exptl_crystal_colour colorless
_exptl_crystal_density_diffrn 1.137
_exptl_crystal_density_method 'not measured'
_exptl_crystal_description cube
_exptl_crystal_F_000 1176
_exptl_crystal_size_max 0.20
_exptl_crystal_size_mid 0.20
_exptl_crystal_size_min 0.20
_refine_diff_density_max 0.668
_refine_diff_density_min -0.453
_refine_diff_density_rms 0.053
_refine_ls_extinction_method none
_refine_ls_goodness_of_fit_ref 1.022
_refine_ls_hydrogen_treatment mixed
_refine_ls_matrix_type full
_refine_ls_number_parameters 310
_refine_ls_number_reflns 9244
_refine_ls_number_restraints 0
_refine_ls_restrained_S_all 1.022
_refine_ls_R_factor_all 0.0529
_refine_ls_R_factor_gt 0.0388
_refine_ls_shift/su_max 0.001
_refine_ls_shift/su_mean 0.000
_refine_ls_structure_factor_coef Fsqd
_refine_ls_weighting_details 'calc w=1/[\s^2^(Fo^2^)+(0.0530P)^2^+0.9174P] where P=(Fo^2^+2Fc^2^)/3'
_refine_ls_weighting_scheme calc
_refine_ls_wR_factor_gt 0.1027
_refine_ls_wR_factor_ref 0.1104
_reflns_number_gt 7331
_reflns_number_total 9244
_reflns_threshold_expression >2sigma(I)
_cod_data_source_file b211045h.txt
_cod_data_source_block compound_3
_cod_depositor_comments
;
The following automatic conversions were performed:
'_symmetry_cell_setting' value 'Monoclinic' changed to 'monoclinic'
according to '/home/saulius/struct/CIF-dictionaries/cif_core.dic'
dictionary named 'cif_core.dic' version 2.4.1 from 2010-06-29.

Automatic conversion script
Id: cif_fix_enum 1527 2010-12-29 10:47:43Z saulius 
;
_cod_original_sg_symbol_H-M 'P21/c     '
_cod_database_code 7050506

loop_
_symmetry_equiv_pos_as_xyz
'x, y, z'
'-x, y+1/2, -z+1/2'
'-x, -y, -z'
'x, -y-1/2, z-1/2'

loop_
_atom_site_label
_atom_site_type_symbol
_atom_site_fract_x
_atom_site_fract_y
_atom_site_fract_z
_atom_site_U_iso_or_equiv
_atom_site_adp_type
_atom_site_occupancy
_atom_site_symmetry_multiplicity
_atom_site_calc_flag
_atom_site_refinement_flags
_atom_site_disorder_assembly
_atom_site_disorder_group
Si1 Si 0.32872(3) -0.08695(3) 0.33809(2) 0.02640(9) Uani 1 1 d . . .
Si2 Si 0.25813(2) -0.08823(3) 0.48282(2) 0.02426(9) Uani 1 1 d . . .
Si3 Si 0.32581(2) 0.37076(3) 0.53923(2) 0.02409(9) Uani 1 1 d . . .
Si4 Si 0.39923(2) 0.37480(3) 0.39692(2) 0.02392(9) Uani 1 1 d . . .
Si5 Si 0.08186(2) 0.23503(3) 0.14116(2) 0.02312(9) Uani 1 1 d . . .
Si6 Si 0.00625(2) 0.22783(3) 0.28352(2) 0.02407(9) Uani 1 1 d . . .
O1 O 0.28837(9) -0.12337(10) 0.40647(8) 0.0498(3) Uani 1 1 d . . .
O2 O 0.38896(6) 0.38223(9) 0.48826(6) 0.0298(2) Uani 1 1 d . . .
O3 O 0.02465(7) 0.24657(12) 0.19792(6) 0.0468(3) Uani 1 1 d . . .
C1 C 0.30009(9) 0.06093(11) 0.30542(8) 0.0226(2) Uani 1 1 d . . .
C2 C 0.22057(9) 0.08850(11) 0.23918(8) 0.0230(3) Uani 1 1 d . . .
H2 H 0.1834 0.0305 0.2078 0.028 Uiso 1 1 calc R . .
C3 C 0.19377(8) 0.19787(11) 0.21735(8) 0.0215(2) Uani 1 1 d . . .
C4 C 0.25057(8) 0.28135(11) 0.26410(8) 0.0232(3) Uani 1 1 d . . .
H4 H 0.2340 0.3562 0.2498 0.028 Uiso 1 1 calc R . .
C5 C 0.33032(9) 0.25975(11) 0.33065(8) 0.0228(3) Uani 1 1 d . . .
C6 C 0.35335(9) 0.14846(12) 0.35000(8) 0.0237(3) Uani 1 1 d . . .
H6 H 0.4074 0.1318 0.3953 0.028 Uiso 1 1 calc R . .
C7 C 0.21809(8) 0.05782(11) 0.46357(8) 0.0223(2) Uani 1 1 d . . .
C8 C 0.13730(8) 0.08360(11) 0.39871(8) 0.0222(3) Uani 1 1 d . . .
H8 H 0.1002 0.0249 0.3686 0.027 Uiso 1 1 calc R . .
C9 C 0.10935(8) 0.19260(11) 0.37678(8) 0.0212(2) Uani 1 1 d . . .
C10 C 0.16591(8) 0.27713(11) 0.42288(8) 0.0228(3) Uani 1 1 d . . .
H10 H 0.1482 0.3518 0.4091 0.027 Uiso 1 1 calc R . .
C11 C 0.24693(8) 0.25635(11) 0.48803(8) 0.0221(3) Uani 1 1 d . . .
C12 C 0.27094(8) 0.14558(11) 0.50711(8) 0.0229(3) Uani 1 1 d . . .
H12 H 0.3256 0.1296 0.5516 0.027 Uiso 1 1 calc R . .
C13 C 0.28308(11) -0.18054(14) 0.24376(11) 0.0392(4) Uani 1 1 d . . .
H13A H 0.2971 -0.2573 0.2628 0.059 Uiso 1 1 calc R . .
H13B H 0.3075 -0.1622 0.2022 0.059 Uiso 1 1 calc R . .
H13C H 0.2205 -0.1716 0.2165 0.059 Uiso 1 1 calc R . .
C14 C 0.44704(11) -0.10447(16) 0.38820(12) 0.0470(4) Uani 1 1 d . . .
H14A H 0.4716 -0.0583 0.4400 0.070 Uiso 1 1 calc R . .
H14B H 0.4710 -0.0822 0.3471 0.070 Uiso 1 1 calc R . .
H14C H 0.4610 -0.1822 0.4040 0.070 Uiso 1 1 calc R . .
C15 C 0.34904(11) -0.09985(15) 0.58975(11) 0.0428(4) Uani 1 1 d . . .
H15A H 0.3670 -0.1773 0.6009 0.064 Uiso 1 1 calc R . .
H15B H 0.3310 -0.0735 0.6344 0.064 Uiso 1 1 calc R . .
H15C H 0.3972 -0.0549 0.5906 0.064 Uiso 1 1 calc R . .
C16 C 0.17197(10) -0.18467(14) 0.47838(11) 0.0388(4) Uani 1 1 d . . .
H16A H 0.1235 -0.1791 0.4219 0.058 Uiso 1 1 calc R . .
H16B H 0.1526 -0.1654 0.5236 0.058 Uiso 1 1 calc R . .
H16C H 0.1942 -0.2605 0.4873 0.058 Uiso 1 1 calc R . .
C17 C 0.39581(10) 0.33928(15) 0.65279(9) 0.0361(3) Uani 1 1 d . . .
H17A H 0.4277 0.2709 0.6556 0.054 Uiso 1 1 calc R . .
H17B H 0.3605 0.3300 0.6856 0.054 Uiso 1 1 calc R . .
H17C H 0.4364 0.4002 0.6774 0.054 Uiso 1 1 calc R . .
C18 C 0.26650(11) 0.50275(13) 0.53000(12) 0.0396(4) Uani 1 1 d . . .
H18A H 0.3074 0.5620 0.5586 0.059 Uiso 1 1 calc R . .
H18B H 0.2263 0.4944 0.5575 0.059 Uiso 1 1 calc R . .
H18C H 0.2346 0.5213 0.4690 0.059 Uiso 1 1 calc R . .
C19 C 0.51370(10) 0.34773(16) 0.42149(11) 0.0405(4) Uani 1 1 d . . .
H19A H 0.5487 0.4095 0.4548 0.061 Uiso 1 1 calc R . .
H19B H 0.5212 0.3399 0.3675 0.061 Uiso 1 1 calc R . .
H19C H 0.5318 0.2794 0.4551 0.061 Uiso 1 1 calc R . .
C20 C 0.36597(13) 0.50866(14) 0.33930(11) 0.0461(4) Uani 1 1 d . . .
H20A H 0.3071 0.5261 0.3316 0.069 Uiso 1 1 calc R . .
H20B H 0.3684 0.5033 0.2828 0.069 Uiso 1 1 calc R . .
H20C H 0.4048 0.5672 0.3731 0.069 Uiso 1 1 calc R . .
C21 C 0.03418(11) 0.12659(14) 0.05874(10) 0.0397(4) Uani 1 1 d . . .
H21A H 0.0373 0.0552 0.0872 0.060 Uiso 1 1 calc R . .
H21B H 0.0660 0.1222 0.0221 0.060 Uiso 1 1 calc R . .
H21C H -0.0260 0.1448 0.0232 0.060 Uiso 1 1 calc R . .
C22 C 0.08031(10) 0.36988(13) 0.08901(10) 0.0349(3) Uani 1 1 d . . .
H22A H 0.0211 0.3885 0.0504 0.052 Uiso 1 1 calc R . .
H22B H 0.1156 0.3653 0.0558 0.052 Uiso 1 1 calc R . .
H22C H 0.1035 0.4272 0.1333 0.052 Uiso 1 1 calc R . .
C23 C -0.03809(11) 0.35909(14) 0.30484(11) 0.0378(3) Uani 1 1 d . . .
H23A H 0.0056 0.4172 0.3192 0.057 Uiso 1 1 calc R . .
H23B H -0.0547 0.3487 0.3532 0.057 Uiso 1 1 calc R . .
H23C H -0.0886 0.3807 0.2533 0.057 Uiso 1 1 calc R . .
C24 C -0.07574(11) 0.11805(15) 0.26253(12) 0.0441(4) Uani 1 1 d . . .
H24A H -0.1258 0.1348 0.2091 0.066 Uiso 1 1 calc R . .
H24B H -0.0934 0.1146 0.3106 0.066 Uiso 1 1 calc R . .
H24C H -0.0514 0.0467 0.2567 0.066 Uiso 1 1 calc R . .

loop_
_atom_site_aniso_label
_atom_site_aniso_U_11
_atom_site_aniso_U_22
_atom_site_aniso_U_33
_atom_site_aniso_U_23
_atom_site_aniso_U_13
_atom_site_aniso_U_12
Si1 0.0358(2) 0.02066(19) 0.02866(19) 0.00064(14) 0.01918(17) 0.00306(15)
Si2 0.0302(2) 0.02005(19) 0.02665(18) 0.00246(14) 0.01579(16) 0.00221(14)
Si3 0.02755(19) 0.0239(2) 0.02455(17) -0.00613(14) 0.01444(15) -0.00488(14)
Si4 0.03011(19) 0.02263(19) 0.02233(17) -0.00459(14) 0.01406(15) -0.00688(15)
Si5 0.02504(18) 0.0278(2) 0.01788(16) -0.00039(14) 0.01013(14) -0.00145(14)
Si6 0.02213(18) 0.0321(2) 0.02025(17) 0.00224(14) 0.01100(14) 0.00087(15)
O1 0.0929(10) 0.0251(6) 0.0602(8) 0.0106(5) 0.0607(8) 0.0151(6)
O2 0.0346(5) 0.0339(6) 0.0264(5) -0.0097(4) 0.0182(4) -0.0128(4)
O3 0.0240(5) 0.0973(11) 0.0213(5) 0.0106(6) 0.0114(4) 0.0083(6)
C1 0.0286(6) 0.0211(6) 0.0218(6) -0.0009(5) 0.0141(5) -0.0010(5)
C2 0.0276(6) 0.0220(6) 0.0227(6) -0.0033(5) 0.0138(5) -0.0036(5)
C3 0.0253(6) 0.0227(6) 0.0202(5) -0.0022(5) 0.0129(5) -0.0019(5)
C4 0.0288(7) 0.0216(6) 0.0232(6) -0.0018(5) 0.0146(5) -0.0008(5)
C5 0.0286(6) 0.0227(6) 0.0208(6) -0.0035(5) 0.0138(5) -0.0037(5)
C6 0.0267(6) 0.0257(7) 0.0210(6) -0.0015(5) 0.0121(5) -0.0017(5)
C7 0.0271(6) 0.0213(6) 0.0227(6) 0.0000(5) 0.0144(5) 0.0010(5)
C8 0.0266(6) 0.0222(6) 0.0209(6) -0.0016(5) 0.0128(5) -0.0012(5)
C9 0.0242(6) 0.0236(6) 0.0187(5) 0.0003(5) 0.0118(5) 0.0002(5)
C10 0.0280(6) 0.0204(6) 0.0242(6) 0.0011(5) 0.0148(5) 0.0010(5)
C11 0.0249(6) 0.0220(6) 0.0232(6) -0.0026(5) 0.0138(5) -0.0025(5)
C12 0.0229(6) 0.0246(7) 0.0230(6) -0.0003(5) 0.0113(5) 0.0010(5)
C13 0.0466(9) 0.0261(8) 0.0446(9) -0.0066(7) 0.0183(8) 0.0008(7)
C14 0.0413(9) 0.0387(10) 0.0515(10) 0.0013(8) 0.0093(8) 0.0088(8)
C15 0.0330(8) 0.0377(9) 0.0464(9) 0.0044(7) 0.0047(7) 0.0051(7)
C16 0.0377(8) 0.0279(8) 0.0468(9) 0.0046(7) 0.0131(7) -0.0037(6)
C17 0.0369(8) 0.0484(10) 0.0250(6) -0.0050(7) 0.0148(6) -0.0071(7)
C18 0.0407(9) 0.0264(8) 0.0559(10) -0.0116(7) 0.0239(8) -0.0045(7)
C19 0.0336(8) 0.0474(10) 0.0468(9) -0.0163(8) 0.0230(7) -0.0120(7)
C20 0.0695(12) 0.0267(8) 0.0363(8) 0.0007(7) 0.0156(8) -0.0094(8)
C21 0.0474(9) 0.0324(9) 0.0277(7) -0.0022(6) 0.0036(7) -0.0051(7)
C22 0.0379(8) 0.0288(8) 0.0391(8) 0.0041(6) 0.0169(7) 0.0034(6)
C23 0.0382(8) 0.0350(9) 0.0386(8) 0.0065(7) 0.0140(7) 0.0096(7)
C24 0.0322(8) 0.0403(10) 0.0559(10) -0.0024(8) 0.0141(8) -0.0045(7)

loop_
_atom_type_symbol
_atom_type_description
_atom_type_scat_dispersion_real
_atom_type_scat_dispersion_imag
_atom_type_scat_source
C C 0.0033 0.0016 'International Tables Vol C Tables 4.2.6.8 and 6.1.1.4'
H H 0.0000 0.0000 'International Tables Vol C Tables 4.2.6.8 and 6.1.1.4'
O O 0.0106 0.0060 'International Tables Vol C Tables 4.2.6.8 and 6.1.1.4'
Si Si 0.0817 0.0704 'International Tables Vol C Tables 4.2.6.8 and 6.1.1.4'

loop_
_geom_angle_atom_site_label_1
_geom_angle_atom_site_label_2
_geom_angle_atom_site_label_3
_geom_angle
_geom_angle_site_symmetry_1
_geom_angle_site_symmetry_3
_geom_angle_publ_flag
O1 Si1 C14 109.70(8) . . ?
O1 Si1 C13 107.47(8) . . ?
C14 Si1 C13 108.75(8) . . ?
O1 Si1 C1 109.47(6) . . ?
C14 Si1 C1 110.34(8) . . ?
C13 Si1 C1 111.05(7) . . ?
O1 Si2 C15 110.52(8) . . ?
O1 Si2 C16 107.76(8) . . ?
C15 Si2 C16 108.93(8) . . ?
O1 Si2 C7 108.46(6) . . ?
C15 Si2 C7 110.02(7) . . ?
C16 Si2 C7 111.13(7) . . ?
O2 Si3 C17 106.60(6) . . ?
O2 Si3 C18 109.49(7) . . ?
C17 Si3 C18 111.21(8) . . ?
O2 Si3 C11 108.53(5) . . ?
C17 Si3 C11 111.55(7) . . ?
C18 Si3 C11 109.36(7) . . ?
O2 Si4 C19 107.88(7) . . ?
O2 Si4 C20 108.96(7) . . ?
C19 Si4 C20 109.89(9) . . ?
O2 Si4 C5 109.17(5) . . ?
C19 Si4 C5 110.43(7) . . ?
C20 Si4 C5 110.45(7) . . ?
O3 Si5 C21 108.92(8) . . ?
O3 Si5 C22 108.17(7) . . ?
C21 Si5 C22 110.29(7) . . ?
O3 Si5 C3 107.30(5) . . ?
C21 Si5 C3 111.28(7) . . ?
C22 Si5 C3 110.75(7) . . ?
O3 Si6 C24 109.48(8) . . ?
O3 Si6 C23 107.34(7) . . ?
C24 Si6 C23 108.38(8) . . ?
O3 Si6 C9 109.40(5) . . ?
C24 Si6 C9 111.91(7) . . ?
C23 Si6 C9 110.21(7) . . ?
Si1 O1 Si2 148.68(8) . . ?
Si4 O2 Si3 147.66(7) . . ?
Si6 O3 Si5 153.75(8) . . ?
C6 C1 C2 117.08(12) . . ?
C6 C1 Si1 121.86(10) . . ?
C2 C1 Si1 120.86(10) . . ?
C3 C2 C1 122.77(12) . . ?
C2 C3 C4 117.13(12) . . ?
C2 C3 Si5 122.74(10) . . ?
C4 C3 Si5 119.54(10) . . ?
C5 C4 C3 123.03(13) . . ?
C4 C5 C6 117.20(12) . . ?
C4 C5 Si4 120.92(10) . . ?
C6 C5 Si4 121.69(10) . . ?
C1 C6 C5 122.79(13) . . ?
C12 C7 C8 117.53(12) . . ?
C12 C7 Si2 121.00(10) . . ?
C8 C7 Si2 121.15(10) . . ?
C9 C8 C7 122.45(12) . . ?
C8 C9 C10 117.12(12) . . ?
C8 C9 Si6 122.64(10) . . ?
C10 C9 Si6 119.98(10) . . ?
C11 C10 C9 122.89(12) . . ?
C10 C11 C12 117.21(12) . . ?
C10 C11 Si3 121.63(10) . . ?
C12 C11 Si3 120.79(10) . . ?
C7 C12 C11 122.80(13) . . ?

loop_
_geom_bond_atom_site_label_1
_geom_bond_atom_site_label_2
_geom_bond_distance
_geom_bond_site_symmetry_2
_geom_bond_publ_flag
Si1 O1 1.6335(11) . ?
Si1 C14 1.8533(18) . ?
Si1 C13 1.8543(16) . ?
Si1 C1 1.8774(14) . ?
Si2 O1 1.6353(11) . ?
Si2 C15 1.8506(17) . ?
Si2 C16 1.8525(16) . ?
Si2 C7 1.8737(14) . ?
Si3 O2 1.6393(9) . ?
Si3 C17 1.8475(15) . ?
Si3 C18 1.8617(17) . ?
Si3 C11 1.8774(13) . ?
Si4 O2 1.6335(9) . ?
Si4 C19 1.8500(16) . ?
Si4 C20 1.8569(17) . ?
Si4 C5 1.8720(14) . ?
Si5 O3 1.6331(10) . ?
Si5 C21 1.8475(16) . ?
Si5 C22 1.8512(16) . ?
Si5 C3 1.8711(14) . ?
Si6 O3 1.6238(10) . ?
Si6 C24 1.8536(17) . ?
Si6 C23 1.8563(17) . ?
Si6 C9 1.8731(13) . ?
C1 C6 1.3991(19) . ?
C1 C2 1.4036(19) . ?
C2 C3 1.3992(19) . ?
C3 C4 1.4001(18) . ?
C4 C5 1.3929(19) . ?
C5 C6 1.4032(19) . ?
C7 C12 1.3934(19) . ?
C7 C8 1.4035(18) . ?
C8 C9 1.3996(19) . ?
C9 C10 1.4043(19) . ?
C10 C11 1.3958(19) . ?
C11 C12 1.3998(18) . ?

loop_
_cod_related_entry_id
_cod_related_entry_database
_cod_related_entry_code
1 ChemSpider 9562161
